data_2233968
loop_
_publ_author_name
'Tian, Runan'
Haoriqinbatu
'Liu, Hongchang'
'Wang, Xiaoming'
'Yang, Yonghua'

_publ_section_title
;
 1,3-Dioxo-2,3-dihydro-1<i>H</i>-isoindol-2-yl
 2,3,4-tri-<i>O</i>-acetyl-\b-<small>D</small>-xyloside
;
_journal_coeditor_code RK2311
_journal_issue 3
_journal_name_full 'Acta Crystallographica Section E'
_journal_page_first o635
_journal_paper_doi 10.1107/S1600536812004369
_journal_volume 68
_journal_year 2012
_chemical_formula_iupac 'C19 H19 N O10'
_chemical_formula_moiety 'C19 H19 N O10'
_chemical_formula_sum 'C19 H19 N O10'
_chemical_formula_weight 421.35
_chemical_melting_point_gt 455.6
_chemical_melting_point_lt 456
_chemical_name_systematic
;
1,3-Dioxo-2,3-dihydro-1<i>H</i>-isoindol-2-yl
2,3,4-tri-<i>O</i>-acetyl-\b-D-xyloside
;
_space_group_IT_number 4
_symmetry_cell_setting monoclinic
_symmetry_space_group_name_Hall 'P 2yb'
_symmetry_space_group_name_H-M 'P 1 21 1'
_atom_sites_solution_hydrogens geom
_atom_sites_solution_primary direct
_atom_sites_solution_secondary difmap
_audit_creation_method SHELXL97
_cell_angle_alpha 90.00
_cell_angle_beta 104.52(3)
_cell_angle_gamma 90.00
_cell_formula_units_Z 4
_cell_length_a 11.722(2)
_cell_length_b 9.2270(18)
_cell_length_c 19.615(4)
_cell_measurement_reflns_used 25
_cell_measurement_temperature 295(2)
_cell_measurement_theta_max 12
_cell_measurement_theta_min 9
_cell_volume 2053.8(7)
_computing_cell_refinement '<i>CAD-4 EXPRESS</i> (Enraf--Nonius, 1994)'
_computing_data_collection '<i>CAD-4 EXPRESS</i> (Enraf--Nonius, 1994)'
_computing_data_reduction '<i>XCAD4</i> (Harms & Wocadlo, 1995)'
_computing_molecular_graphics '<i>ORTEP-3</i> (Farrugia,  1997)'
_computing_publication_material '<i>SHELXL97</i> (Sheldrick, 2008)'
_computing_structure_refinement '<i>SHELXL97</i> (Sheldrick, 2008)'
_computing_structure_solution '<i>SHELXS97</i> (Sheldrick, 2008)'
_diffrn_ambient_temperature 295(2)
_diffrn_measured_fraction_theta_full 1.000
_diffrn_measured_fraction_theta_max 1.000
_diffrn_measurement_device_type 'Enraf--Nonius CAD-4'
_diffrn_measurement_method '\w/2\q scans'
_diffrn_radiation_monochromator graphite
_diffrn_radiation_source 'fine-focus sealed tube'
_diffrn_radiation_type MoK\a
_diffrn_radiation_wavelength 0.71073
_diffrn_reflns_av_R_equivalents 0.0580
_diffrn_reflns_av_sigmaI/netI 0.0403
_diffrn_reflns_limit_h_max 13
_diffrn_reflns_limit_h_min -14
_diffrn_reflns_limit_k_max 11
_diffrn_reflns_limit_k_min 0
_diffrn_reflns_limit_l_max 23
_diffrn_reflns_limit_l_min 0
_diffrn_reflns_number 4180
_diffrn_reflns_theta_full 25.27
_diffrn_reflns_theta_max 25.27
_diffrn_reflns_theta_min 1.07
_diffrn_standards_decay_% 1
_diffrn_standards_interval_count 200
_diffrn_standards_interval_time 2
_diffrn_standards_number 3
_exptl_absorpt_coefficient_mu 0.112
_exptl_absorpt_correction_T_max 0.9780
_exptl_absorpt_correction_T_min 0.9566
_exptl_absorpt_correction_type psi-scan
_exptl_absorpt_process_details '(North <i>et al.</i>, 1968)'
_exptl_crystal_colour colourless
_exptl_crystal_density_diffrn 1.363
_exptl_crystal_density_method 'not measured'
_exptl_crystal_description block
_exptl_crystal_F_000 880
_exptl_crystal_size_max 0.40
_exptl_crystal_size_mid 0.30
_exptl_crystal_size_min 0.20
_refine_diff_density_max 0.238
_refine_diff_density_min -0.223
_refine_ls_extinction_method none
_refine_ls_goodness_of_fit_ref 1.000
_refine_ls_hydrogen_treatment constr
_refine_ls_matrix_type full
_refine_ls_number_parameters 541
_refine_ls_number_reflns 3977
_refine_ls_number_restraints 6
_refine_ls_restrained_S_all 1.018
_refine_ls_R_factor_all 0.0723
_refine_ls_R_factor_gt 0.0474
_refine_ls_shift/su_max 0.000
_refine_ls_shift/su_mean 0.000
_refine_ls_structure_factor_coef Fsqd
_refine_ls_weighting_details 'calc w=1/[\s^2^(Fo^2^)+(0.0835P)^2^] where P=(Fo^2^+2Fc^2^)/3'
_refine_ls_weighting_scheme calc
_refine_ls_wR_factor_gt 0.1182
_refine_ls_wR_factor_ref 0.1312
_reflns_number_gt 2784
_reflns_number_total 3977
_reflns_threshold_expression I>2\s(I)
_cod_data_source_file rk2311.cif
_cod_data_source_block I
_cod_original_sg_symbol_H-M 'P 21'
_cod_database_code 2233968
_cod_database_fobs_code 2233968

loop_
_symmetry_equiv_pos_as_xyz
'x, y, z'
'-x, y+1/2, -z'

loop_
_atom_site_type_symbol
_atom_site_label
_atom_site_fract_x
_atom_site_fract_y
_atom_site_fract_z
_atom_site_U_iso_or_equiv
_atom_site_adp_type
_atom_site_calc_flag
_atom_site_refinement_flags
_atom_site_occupancy
_atom_site_symmetry_multiplicity
C C1 0.7869(7) -0.0615(11) 0.5590(4) 0.122(3) Uani d . 1 1
H H1A 0.7057 -0.0752 0.5347 0.183 Uiso calc R 1 1
H H1B 0.7919 -0.0293 0.6062 0.183 Uiso calc R 1 1
H H1C 0.8286 -0.1514 0.5604 0.183 Uiso calc R 1 1
O O1 0.8981(5) 0.1670(8) 0.5445(3) 0.134(2) Uani d . 1 1
O O2 0.8245(3) 0.0151(4) 0.45501(15) 0.0650(9) Uani d . 1 1
O O3 0.5499(3) 0.0723(5) 0.3498(2) 0.0833(11) Uani d . 1 1
O O4 0.6896(3) 0.2426(3) 0.36472(17) 0.0570(8) Uani d . 1 1
O O5 0.7255(4) 0.4574(4) 0.2203(2) 0.0873(12) Uani d . 1 1
O O6 0.7291(3) 0.2142(3) 0.22473(15) 0.0532(7) Uani d . 1 1
O O7 1.0122(3) 0.1240(4) 0.34194(17) 0.0668(9) Uani d U 1 1
O O8 0.9724(3) 0.2386(3) 0.23545(16) 0.0564(8) Uani d . 1 1
O O9 1.2187(3) 0.2686(4) 0.28619(19) 0.0749(10) Uani d . 1 1
O O10 0.9277(3) 0.0843(5) 0.10753(18) 0.0738(10) Uani d . 1 1
N N1 1.0553(3) 0.1711(4) 0.20799(18) 0.0505(9) Uani d . 1 1
C C2 0.8407(6) 0.0501(10) 0.5213(3) 0.098(2) Uani d . 1 1
C C3 0.5069(4) 0.3108(7) 0.3831(3) 0.0703(15) Uani d . 1 1
H H3A 0.4296 0.2725 0.3798 0.105 Uiso calc R 1 1
H H3B 0.5018 0.3899 0.3507 0.105 Uiso calc R 1 1
H H3C 0.5402 0.3447 0.4302 0.105 Uiso calc R 1 1
C C4 0.5824(4) 0.1965(6) 0.3658(3) 0.0603(12) Uani d . 1 1
C C5 0.6116(6) 0.3217(9) 0.1216(3) 0.097(2) Uani d . 1 1
H H5A 0.5418 0.2725 0.1262 0.146 Uiso calc R 1 1
H H5B 0.6499 0.2650 0.0928 0.146 Uiso calc R 1 1
H H5C 0.5906 0.4146 0.0999 0.146 Uiso calc R 1 1
C C6 0.6941(4) 0.3424(6) 0.1934(3) 0.0607(12) Uani d . 1 1
C C7 0.8168(4) 0.2182(5) 0.2902(2) 0.0500(10) Uani d . 1 1
H H7A 0.8351 0.3192 0.3041 0.060 Uiso calc R 1 1
C C8 0.9257(4) 0.1452(5) 0.2785(2) 0.0501(10) Uani d U 1 1
H H8A 0.9045 0.0520 0.2546 0.060 Uiso calc R 1 1
C C9 0.9693(4) 0.0343(7) 0.3882(3) 0.0712(15) Uani d . 1 1
H H9A 1.0326 0.0122 0.4292 0.085 Uiso calc R 1 1
H H9B 0.9409 -0.0561 0.3648 0.085 Uiso calc R 1 1
C C10 0.8700(4) 0.1095(6) 0.4110(2) 0.0560(12) Uani d . 1 1
H H10A 0.8986 0.1993 0.4363 0.067 Uiso calc R 1 1
C C11 0.7720(4) 0.1427(5) 0.3462(2) 0.0491(10) Uani d . 1 1
H H11A 0.7314 0.0530 0.3273 0.059 Uiso calc R 1 1
C C12 1.0261(4) 0.1045(6) 0.1424(2) 0.0562(12) Uani d . 1 1
C C13 1.1421(4) 0.0666(5) 0.1293(2) 0.0569(12) Uani d . 1 1
C C14 1.1708(5) -0.0142(6) 0.0768(3) 0.0657(14) Uani d . 1 1
H H14 1.1125 -0.0563 0.0412 0.079 Uiso calc R 1 1
C C15 1.2878(6) -0.0308(7) 0.0784(4) 0.0845(17) Uani d U 1 1
H H15 1.3087 -0.0842 0.0432 0.101 Uiso calc R 1 1
C C16 1.3747(5) 0.0298(7) 0.1309(3) 0.0835(17) Uani d U 1 1
H H16 1.4533 0.0196 0.1302 0.100 Uiso calc R 1 1
C C17 1.3452(5) 0.1074(6) 0.1859(3) 0.0793(16) Uani d . 1 1
H H17 1.4032 0.1463 0.2226 0.095 Uiso calc R 1 1
C C18 1.2312(4) 0.1231(5) 0.1834(2) 0.0529(11) Uani d . 1 1
C C19 1.1734(4) 0.1982(6) 0.2336(2) 0.0564(11) Uani d . 1 1
O O11 0.4128(4) 0.7342(6) 0.4406(2) 0.0991(14) Uani d . 1 1
O O12 0.3423(3) 0.8357(4) 0.33808(15) 0.0564(8) Uani d . 1 1
O O13 0.0676(3) 0.8442(5) 0.2317(3) 0.0949(14) Uani d . 1 1
O O14 0.1691(3) 0.6402(4) 0.26372(16) 0.0538(8) Uani d . 1 1
O O15 0.7126(3) 0.7988(4) 0.29705(18) 0.0669(9) Uani d . 1 1
O O16 0.5774(2) 0.6731(4) 0.33357(16) 0.0566(8) Uani d . 1 1
O O17 0.4092(3) 0.5377(3) 0.19975(17) 0.0581(8) Uani d . 1 1
O O18 0.2382(3) 0.6188(3) 0.12131(16) 0.0591(8) Uani d . 1 1
O O19 0.0646(3) 0.4089(4) 0.07830(19) 0.0710(10) Uani d . 1 1
O O20 0.3982(3) 0.5904(5) 0.03530(19) 0.0799(11) Uani d . 1 1
N N2 0.2382(4) 0.5133(5) 0.0720(2) 0.0599(10) Uani d . 1 1
C C20 0.3261(6) 0.9705(9) 0.4350(3) 0.104(2) Uani d . 1 1
H H20A 0.3465 0.9642 0.4854 0.156 Uiso calc R 1 1
H H20B 0.2427 0.9845 0.4180 0.156 Uiso calc R 1 1
H H20C 0.3669 1.0507 0.4207 0.156 Uiso calc R 1 1
C C21 0.3611(5) 0.8328(8) 0.4048(3) 0.0790(16) Uani d . 1 1
C C22 -0.0176(4) 0.6513(7) 0.2828(3) 0.0678(14) Uani d . 1 1
H H22A 0.0112 0.6384 0.3327 0.102 Uiso calc R 1 1
H H22B -0.0351 0.5585 0.2606 0.102 Uiso calc R 1 1
H H22C -0.0877 0.7094 0.2732 0.102 Uiso calc R 1 1
C C23 0.0733(4) 0.7248(6) 0.2550(2) 0.0569(12) Uani d . 1 1
C C24 0.7675(5) 0.6422(8) 0.3972(3) 0.0842(17) Uani d . 1 1
H H24A 0.7657 0.5396 0.3891 0.126 Uiso calc R 1 1
H H24B 0.7434 0.6620 0.4396 0.126 Uiso calc R 1 1
H H24C 0.8462 0.6777 0.4021 0.126 Uiso calc R 1 1
C C25 0.6864(4) 0.7153(6) 0.3371(2) 0.059 Uani d . 1 1
C C26 0.4855(4) 0.7379(5) 0.2796(2) 0.0525(11) Uani d . 1 1
H H26A 0.4995 0.8422 0.2770 0.063 Uiso calc R 1 1
C C27 0.3697(3) 0.7111(5) 0.3015(2) 0.0496(10) Uani d . 1 1
H H27A 0.3784 0.6260 0.3323 0.060 Uiso calc R 1 1
C C28 0.2668(4) 0.6885(5) 0.2378(2) 0.0473(10) Uani d . 1 1
H H28A 0.2473 0.7789 0.2112 0.057 Uiso calc R 1 1
C C29 0.2899(4) 0.5686(5) 0.1910(2) 0.0517(11) Uani d . 1 1
H H29A 0.2490 0.4806 0.1998 0.062 Uiso calc R 1 1
C C30 0.4795(4) 0.6667(6) 0.2084(2) 0.0614(13) Uani d . 1 1
H H30A 0.4458 0.7344 0.1709 0.074 Uiso calc R 1 1
H H30B 0.5585 0.6428 0.2051 0.074 Uiso calc R 1 1
C C31 0.1439(4) 0.4156(5) 0.0513(2) 0.0523(11) Uani d . 1 1
C C32 0.1726(4) 0.3348(5) -0.0062(2) 0.0517(11) Uani d D 1 1
C C33 0.1103(5) 0.2213(6) -0.0463(2) 0.0698(14) Uani d D 1 1
H H33 0.0399 0.1875 -0.0387 0.084 Uiso calc R 1 1
C C34 0.1565(6) 0.1625(7) -0.0968(3) 0.0941(19) Uani d DU 1 1
H H34 0.1193 0.0848 -0.1235 0.113 Uiso calc R 1 1
C C35 0.2655(7) 0.2222(10) -0.1092(4) 0.125(3) Uani d DU 1 1
H H35 0.2941 0.1859 -0.1459 0.149 Uiso calc R 1 1
C C36 0.3239(6) 0.3267(8) -0.0691(4) 0.097(2) Uani d . 1 1
H H36 0.3956 0.3599 -0.0752 0.117 Uiso calc R 1 1
C C37 0.2751(4) 0.3856(6) -0.0175(2) 0.0610(13) Uani d . 1 1
C C38 0.3176(4) 0.5078(6) 0.0295(2) 0.0577(12) Uani d . 1 1

loop_
_atom_site_aniso_label
_atom_site_aniso_U_11
_atom_site_aniso_U_22
_atom_site_aniso_U_33
_atom_site_aniso_U_12
_atom_site_aniso_U_13
_atom_site_aniso_U_23
C1 0.140(6) 0.152(8) 0.090(5) -0.014(6) 0.062(4) 0.032(5)
O1 0.155(5) 0.141(5) 0.104(3) -0.035(4) 0.029(3) -0.008(4)
O2 0.082(2) 0.069(2) 0.0509(19) -0.0061(19) 0.0297(16) 0.0099(17)
O3 0.073(2) 0.068(3) 0.115(3) -0.013(2) 0.034(2) -0.020(2)
O4 0.0583(18) 0.0449(18) 0.0749(19) -0.0017(15) 0.0299(15) -0.0017(16)
O5 0.095(3) 0.043(2) 0.111(3) 0.002(2) 0.001(2) 0.015(2)
O6 0.0639(18) 0.0388(17) 0.0554(17) -0.0029(15) 0.0120(14) 0.0043(15)
O7 0.0572(18) 0.070(2) 0.076(2) 0.0014(18) 0.0216(16) 0.017(2)
O8 0.0640(18) 0.0413(17) 0.0710(19) 0.0000(15) 0.0302(16) 0.0071(16)
O9 0.073(2) 0.073(3) 0.078(2) -0.014(2) 0.0159(18) -0.028(2)
O10 0.062(2) 0.083(3) 0.070(2) -0.003(2) 0.0042(18) -0.005(2)
N1 0.052(2) 0.052(2) 0.053(2) -0.0043(18) 0.0235(16) 0.0007(18)
C2 0.095(4) 0.144(7) 0.057(3) -0.037(5) 0.022(3) -0.008(4)
C3 0.063(3) 0.076(4) 0.073(3) -0.002(3) 0.018(3) -0.007(3)
C4 0.056(3) 0.055(3) 0.071(3) -0.006(2) 0.019(2) -0.007(3)
C5 0.093(4) 0.105(5) 0.084(4) 0.001(4) 0.002(3) 0.024(4)
C6 0.063(3) 0.056(3) 0.062(3) 0.008(3) 0.013(2) 0.006(3)
C7 0.065(3) 0.031(2) 0.055(2) -0.006(2) 0.016(2) 0.003(2)
C8 0.053(2) 0.042(2) 0.057(2) 0.000(2) 0.016(2) 0.006(2)
C9 0.066(3) 0.082(4) 0.070(3) 0.020(3) 0.026(3) 0.030(3)
C10 0.061(3) 0.059(3) 0.049(2) -0.006(2) 0.016(2) 0.000(2)
C11 0.052(2) 0.041(2) 0.055(2) 0.000(2) 0.015(2) -0.004(2)
C12 0.065(3) 0.059(3) 0.048(2) -0.012(2) 0.020(2) 0.006(2)
C13 0.070(3) 0.042(3) 0.062(3) 0.000(2) 0.024(2) 0.007(2)
C14 0.094(4) 0.047(3) 0.057(3) 0.001(3) 0.021(3) -0.002(2)
C15 0.114(5) 0.055(3) 0.098(4) 0.016(3) 0.053(4) -0.006(3)
C16 0.077(3) 0.078(4) 0.105(4) 0.008(3) 0.039(3) -0.002(4)
C17 0.076(4) 0.062(4) 0.104(4) -0.007(3) 0.029(3) -0.001(3)
C18 0.062(3) 0.049(3) 0.049(2) -0.002(2) 0.018(2) 0.011(2)
C19 0.063(3) 0.047(3) 0.060(3) 0.002(2) 0.018(2) 0.003(2)
O11 0.124(3) 0.108(4) 0.066(2) 0.033(3) 0.025(2) 0.002(3)
O12 0.0646(18) 0.0526(19) 0.0551(19) 0.0081(16) 0.0207(15) -0.0096(16)
O13 0.072(2) 0.061(3) 0.159(4) 0.024(2) 0.042(3) 0.039(3)
O14 0.0517(17) 0.0447(17) 0.0716(19) 0.0041(15) 0.0278(15) 0.0066(16)
O15 0.066(2) 0.052(2) 0.089(2) -0.0079(17) 0.0298(18) 0.0012(19)
O16 0.0430(16) 0.056(2) 0.074(2) -0.0074(15) 0.0196(15) 0.0050(17)
O17 0.0638(19) 0.0404(18) 0.076(2) 0.0079(15) 0.0285(16) -0.0060(16)
O18 0.078(2) 0.0381(17) 0.0626(19) -0.0034(16) 0.0193(16) -0.0046(16)
O19 0.065(2) 0.067(2) 0.088(2) -0.0089(18) 0.0313(19) -0.001(2)
O20 0.084(2) 0.080(3) 0.087(2) -0.024(2) 0.043(2) -0.014(2)
N2 0.071(3) 0.052(2) 0.059(2) -0.008(2) 0.022(2) -0.015(2)
C20 0.110(5) 0.128(6) 0.077(4) 0.025(5) 0.028(4) -0.047(4)
C21 0.088(4) 0.086(4) 0.064(4) 0.010(4) 0.023(3) -0.007(4)
C22 0.048(2) 0.092(4) 0.071(3) 0.002(3) 0.029(2) 0.008(3)
C23 0.054(3) 0.061(3) 0.056(3) 0.003(3) 0.014(2) 0.002(3)
C24 0.072(3) 0.099(5) 0.080(3) -0.015(4) 0.017(3) -0.012(4)
C25 0.059 0.059 0.059 0.000 0.015 0.000
C26 0.057(2) 0.039(2) 0.071(3) 0.004(2) 0.032(2) 0.002(2)
C27 0.053(2) 0.040(2) 0.064(3) -0.001(2) 0.028(2) -0.002(2)
C28 0.058(2) 0.035(2) 0.054(2) -0.003(2) 0.024(2) 0.0039(19)
C29 0.061(3) 0.033(2) 0.065(3) -0.007(2) 0.024(2) -0.005(2)
C30 0.062(3) 0.064(3) 0.071(3) 0.007(3) 0.040(2) 0.003(3)
C31 0.052(2) 0.049(3) 0.058(3) -0.003(2) 0.018(2) 0.001(2)
C32 0.064(3) 0.049(3) 0.045(2) 0.005(2) 0.018(2) 0.002(2)
C33 0.098(4) 0.048(3) 0.059(3) -0.003(3) 0.010(3) -0.002(3)
C34 0.140(5) 0.063(4) 0.074(4) 0.005(4) 0.015(4) -0.023(3)
C35 0.166(7) 0.119(7) 0.107(5) 0.018(6) 0.068(5) -0.046(5)
C36 0.121(5) 0.083(5) 0.110(5) -0.007(4) 0.072(4) -0.017(4)
C37 0.064(3) 0.066(3) 0.057(3) 0.007(3) 0.022(2) 0.005(3)
C38 0.057(3) 0.061(3) 0.059(3) 0.001(3) 0.022(2) 0.000(3)

loop_
_atom_type_symbol
_atom_type_description
_atom_type_scat_dispersion_real
_atom_type_scat_dispersion_imag
_atom_type_scat_source
C C 0.0033 0.0016 'International Tables Vol C Tables 4.2.6.8 and 6.1.1.4'
H H 0.0000 0.0000 'International Tables Vol C Tables 4.2.6.8 and 6.1.1.4'
N N 0.0061 0.0033 'International Tables Vol C Tables 4.2.6.8 and 6.1.1.4'
O O 0.0106 0.0060 'International Tables Vol C Tables 4.2.6.8 and 6.1.1.4'

loop_
_geom_angle_atom_site_label_1
_geom_angle_atom_site_label_2
_geom_angle_atom_site_label_3
_geom_angle
_geom_angle_publ_flag
C2 C1 H1A 109.5 no
C2 C1 H1B 109.5 no
H1A C1 H1B 109.5 no
C2 C1 H1C 109.5 no
H1A C1 H1C 109.5 no
H1B C1 H1C 109.5 no
C2 O2 C10 118.0(5) no
C4 O4 C11 119.5(4) no
C6 O6 C7 117.1(4) no
C8 O7 C9 110.9(3) no
N1 O8 C8 112.1(3) no
C19 N1 O8 121.5(4) no
C19 N1 C12 114.3(4) no
O8 N1 C12 122.0(4) no
O1 C2 O2 119.3(6) no
O1 C2 C1 130.3(6) no
O2 C2 C1 110.3(7) no
C4 C3 H3A 109.5 no
C4 C3 H3B 109.5 no
H3A C3 H3B 109.5 no
C4 C3 H3C 109.5 no
H3A C3 H3C 109.5 no
H3B C3 H3C 109.5 no
O3 C4 O4 122.0(5) no
O3 C4 C3 124.3(5) no
O4 C4 C3 113.6(5) no
C6 C5 H5A 109.5 no
C6 C5 H5B 109.5 no
H5A C5 H5B 109.5 no
C6 C5 H5C 109.5 no
H5A C5 H5C 109.5 no
H5B C5 H5C 109.5 no
O5 C6 O6 123.3(4) no
O5 C6 C5 125.2(5) no
O6 C6 C5 111.4(5) no
O6 C7 C11 109.9(3) no
O6 C7 C8 107.2(3) no
C11 C7 C8 111.6(4) no
O6 C7 H7A 109.4 no
C11 C7 H7A 109.4 no
C8 C7 H7A 109.4 no
O7 C8 O8 108.2(3) no
O7 C8 C7 112.1(3) no
O8 C8 C7 106.7(3) no
O7 C8 H8A 109.9 no
O8 C8 H8A 109.9 no
C7 C8 H8A 109.9 no
O7 C9 C10 110.2(4) no
O7 C9 H9A 109.6 no
C10 C9 H9A 109.6 no
O7 C9 H9B 109.6 no
C10 C9 H9B 109.6 no
H9A C9 H9B 108.1 no
O2 C10 C11 108.2(4) no
O2 C10 C9 109.4(4) no
C11 C10 C9 108.7(4) no
O2 C10 H10A 110.2 no
C11 C10 H10A 110.2 no
C9 C10 H10A 110.2 no
O4 C11 C7 105.4(4) no
O4 C11 C10 109.3(3) no
C7 C11 C10 112.2(4) no
O4 C11 H11A 109.9 no
C7 C11 H11A 109.9 no
C10 C11 H11A 109.9 no
O10 C12 N1 125.2(4) no
O10 C12 C13 130.9(4) no
N1 C12 C13 103.9(4) no
C14 C13 C18 119.7(5) no
C14 C13 C12 131.3(5) no
C18 C13 C12 108.9(4) no
C15 C14 C13 118.1(5) no
C15 C14 H14 120.9 no
C13 C14 H14 120.9 no
C14 C15 C16 121.4(5) no
C14 C15 H15 119.3 no
C16 C15 H15 119.3 no
C15 C16 C17 120.2(5) no
C15 C16 H16 119.9 no
C17 C16 H16 119.9 no
C18 C17 C16 117.7(6) no
C18 C17 H17 121.2 no
C16 C17 H17 121.2 no
C17 C18 C13 122.7(5) no
C17 C18 C19 129.9(5) no
C13 C18 C19 107.4(4) no
O9 C19 N1 126.2(4) no
O9 C19 C18 129.0(4) no
N1 C19 C18 104.8(4) no
C21 O12 C27 119.7(4) no
C23 O14 C28 119.4(4) no
C25 O16 C26 116.9(4) no
C29 O17 C30 111.9(3) no
N2 O18 C29 111.7(3) no
O18 N2 C38 124.3(4) no
O18 N2 C31 121.3(4) no
C38 N2 C31 113.5(4) no
C21 C20 H20A 109.5 no
C21 C20 H20B 109.5 no
H20A C20 H20B 109.5 no
C21 C20 H20C 109.5 no
H20A C20 H20C 109.5 no
H20B C20 H20C 109.5 no
O11 C21 O12 122.9(6) no
O11 C21 C20 123.5(6) no
O12 C21 C20 113.2(6) no
C23 C22 H22A 109.5 no
C23 C22 H22B 109.5 no
H22A C22 H22B 109.5 no
C23 C22 H22C 109.5 no
H22A C22 H22C 109.5 no
H22B C22 H22C 109.5 no
O13 C23 O14 123.5(5) no
O13 C23 C22 126.3(5) no
O14 C23 C22 110.1(5) no
C25 C24 H24A 109.5 no
C25 C24 H24B 109.5 no
H24A C24 H24B 109.5 no
C25 C24 H24C 109.5 no
H24A C24 H24C 109.5 no
H24B C24 H24C 109.5 no
O15 C25 O16 124.1(4) no
O15 C25 C24 126.8(5) no
O16 C25 C24 109.1(4) no
O16 C26 C30 110.4(4) no
O16 C26 C27 106.2(3) no
C30 C26 C27 110.1(4) no
O16 C26 H26A 110.1 no
C30 C26 H26A 110.1 no
C27 C26 H26A 110.1 no
O12 C27 C28 106.9(3) no
O12 C27 C26 109.5(4) no
C28 C27 C26 111.5(3) no
O12 C27 H27A 109.6 no
C28 C27 H27A 109.6 no
C26 C27 H27A 109.6 no
O14 C28 C29 105.6(3) no
O14 C28 C27 107.0(3) no
C29 C28 C27 112.1(4) no
O14 C28 H28A 110.7 no
C29 C28 H28A 110.7 no
C27 C28 H28A 110.7 no
O17 C29 O18 110.9(3) no
O17 C29 C28 113.8(4) no
O18 C29 C28 104.3(4) no
O17 C29 H29A 109.2 no
O18 C29 H29A 109.2 no
C28 C29 H29A 109.2 no
O17 C30 C26 111.0(3) no
O17 C30 H30A 109.4 no
C26 C30 H30A 109.4 no
O17 C30 H30B 109.4 no
C26 C30 H30B 109.4 no
H30A C30 H30B 108.0 no
O19 C31 N2 123.8(5) no
O19 C31 C32 132.8(5) no
N2 C31 C32 103.4(4) no
C37 C32 C33 121.6(4) no
C37 C32 C31 109.6(4) no
C33 C32 C31 128.9(4) no
C34 C33 C32 117.6(5) no
C34 C33 H33 121.2 no
C32 C33 H33 121.2 no
C33 C34 C35 119.6(5) no
C33 C34 H34 120.2 no
C35 C34 H34 120.2 no
C36 C35 C34 121.3(6) no
C36 C35 H35 119.4 no
C34 C35 H35 119.4 no
C35 C36 C37 118.1(6) no
C35 C36 H36 120.9 no
C37 C36 H36 120.9 no
C32 C37 C36 121.7(5) no
C32 C37 C38 109.7(4) no
C36 C37 C38 128.5(5) no
O20 C38 N2 123.3(5) no
O20 C38 C37 133.3(4) no
N2 C38 C37 103.4(4) no

loop_
_geom_bond_atom_site_label_1
_geom_bond_atom_site_label_2
_geom_bond_distance
_geom_bond_publ_flag
C1 C2 1.497(10) no
C1 H1A 0.9600 no
C1 H1B 0.9600 no
C1 H1C 0.9600 no
O1 C2 1.292(10) no
O2 C2 1.307(7) no
O2 C10 1.421(5) no
O3 C4 1.224(6) no
O4 C4 1.332(6) no
O4 C11 1.446(5) no
O5 C6 1.201(6) no
O6 C6 1.349(6) no
O6 C7 1.430(5) no
O7 C8 1.408(5) no
O7 C9 1.410(6) no
O8 N1 1.373(4) no
O8 C8 1.410(5) no
O9 C19 1.222(6) no
O10 C12 1.199(5) no
N1 C19 1.372(6) no
N1 C12 1.388(6) no
C3 C4 1.471(7) no
C3 H3A 0.9600 no
C3 H3B 0.9600 no
C3 H3C 0.9600 no
C5 C6 1.508(8) no
C5 H5A 0.9600 no
C5 H5B 0.9600 no
C5 H5C 0.9600 no
C7 C11 1.502(6) no
C7 C8 1.511(6) no
C7 H7A 0.9800 no
C8 H8A 0.9800 no
C9 C10 1.516(6) no
C9 H9A 0.9700 no
C9 H9B 0.9700 no
C10 C11 1.516(6) no
C10 H10A 0.9800 no
C11 H11A 0.9800 no
C12 C13 1.488(7) no
C13 C14 1.381(7) no
C13 C18 1.390(6) no
C14 C15 1.372(8) no
C14 H14 0.9300 no
C15 C16 1.373(9) no
C15 H15 0.9300 no
C16 C17 1.407(8) no
C16 H16 0.9300 no
C17 C18 1.334(7) no
C17 H17 0.9300 no
C18 C19 1.497(7) no
O11 C21 1.214(7) no
O12 C21 1.272(6) no
O12 C27 1.433(5) no
O13 C23 1.188(6) no
O14 C23 1.343(6) no
O14 C28 1.435(5) no
O15 C25 1.194(6) no
O16 C25 1.321(6) no
O16 C26 1.437(5) no
O17 C29 1.395(5) no
O17 C30 1.433(6) no
O18 N2 1.373(5) no
O18 C29 1.426(5) no
O19 C31 1.180(5) no
O20 C38 1.198(6) no
N2 C38 1.397(6) no
N2 C31 1.405(6) no
C20 C21 1.501(9) no
C20 H20A 0.9600 no
C20 H20B 0.9600 no
C20 H20C 0.9600 no
C22 C23 1.477(7) no
C22 H22A 0.9600 no
C22 H22B 0.9600 no
C22 H22C 0.9600 no
C24 C25 1.479(8) no
C24 H24A 0.9600 no
C24 H24B 0.9600 no
C24 H24C 0.9600 no
C26 C30 1.530(7) no
C26 C27 1.542(5) no
C26 H26A 0.9800 no
C27 C28 1.517(6) no
C27 H27A 0.9800 no
C28 C29 1.506(6) no
C28 H28A 0.9800 no
C29 H29A 0.9800 no
C30 H30A 0.9700 no
C30 H30B 0.9700 no
C31 C32 1.461(6) no
C32 C37 1.359(6) no
C32 C33 1.401(6) no
C33 C34 1.355(8) no
C33 H33 0.9300 no
C34 C35 1.466(5) no
C34 H34 0.9300 no
C35 C36 1.321(9) no
C35 H35 0.9300 no
C36 C37 1.392(7) no
C36 H36 0.9300 no
C37 C38 1.463(7) no

loop_
_geom_hbond_atom_site_label_D
_geom_hbond_atom_site_label_H
_geom_hbond_atom_site_label_A
_geom_hbond_site_symmetry_A
_geom_hbond_distance_DH
_geom_hbond_distance_HA
_geom_hbond_distance_DA
_geom_hbond_angle_DHA
C7 H7A O5 . 0.98 2.22 2.676(6) 107.2
C10 H10A O1 . 0.98 2.14 2.609(7) 107.3
C11 H11A O3 . 0.98 2.29 2.702(6) 104.4
C11 H11A O15 1_545 0.98 2.42 3.339(6) 156.7
C22 H22A O1 2_656 0.96 2.39 3.329(7) 165.4
C26 H26A O3 1_565 0.98 2.54 3.385(6) 143.9
C27 H27A O11 . 0.98 2.29 2.656(6) 100.9
C28 H28A O13 . 0.98 2.32 2.718(6) 103.2
C30 H30B O5 . 0.97 2.56 3.429(6) 149.2
C35 H35 O5 2_645 0.93 2.54 3.294(8) 138.2

loop_
_geom_torsion_atom_site_label_1
_geom_torsion_atom_site_label_2
_geom_torsion_atom_site_label_3
_geom_torsion_atom_site_label_4
_geom_torsion
_geom_torsion_publ_flag
C8 O8 N1 C19 -104.9(4) no
C8 O8 N1 C12 93.0(4) no
C10 O2 C2 O1 -0.8(9) no
C10 O2 C2 C1 179.9(5) no
C11 O4 C4 O3 -1.9(7) no
C11 O4 C4 C3 -178.0(4) no
C7 O6 C6 O5 -6.3(7) no
C7 O6 C6 C5 173.9(4) no
C6 O6 C7 C11 123.6(4) no
C6 O6 C7 C8 -114.9(4) no
C9 O7 C8 O8 178.3(4) no
C9 O7 C8 C7 60.9(5) no
N1 O8 C8 O7 73.0(4) no
N1 O8 C8 C7 -166.2(3) no
O6 C7 C8 O7 -171.4(3) no
C11 C7 C8 O7 -51.0(5) no
O6 C7 C8 O8 70.3(4) no
C11 C7 C8 O8 -169.3(3) no
C8 O7 C9 C10 -65.7(5) no
C2 O2 C10 C11 -129.1(5) no
C2 O2 C10 C9 112.6(6) no
O7 C9 C10 O2 177.4(4) no
O7 C9 C10 C11 59.4(6) no
C4 O4 C11 C7 129.4(4) no
C4 O4 C11 C10 -109.8(5) no
O6 C7 C11 O4 -75.7(4) no
C8 C7 C11 O4 165.5(3) no
O6 C7 C11 C10 165.4(4) no
C8 C7 C11 C10 46.6(5) no
O2 C10 C11 O4 74.4(5) no
C9 C10 C11 O4 -166.9(4) no
O2 C10 C11 C7 -169.0(4) no
C9 C10 C11 C7 -50.3(5) no
C19 N1 C12 O10 -172.2(5) no
O8 N1 C12 O10 -8.9(7) no
C19 N1 C12 C13 8.5(5) no
O8 N1 C12 C13 171.7(4) no
O10 C12 C13 C14 -6.9(9) no
N1 C12 C13 C14 172.3(5) no
O10 C12 C13 C18 175.5(5) no
N1 C12 C13 C18 -5.2(5) no
C18 C13 C14 C15 -2.7(7) no
C12 C13 C14 C15 179.9(5) no
C13 C14 C15 C16 0.6(9) no
C14 C15 C16 C17 1.9(10) no
C15 C16 C17 C18 -2.1(9) no
C16 C17 C18 C13 -0.1(8) no
C16 C17 C18 C19 179.6(5) no
C14 C13 C18 C17 2.5(8) no
C12 C13 C18 C17 -179.6(5) no
C14 C13 C18 C19 -177.2(4) no
C12 C13 C18 C19 0.6(5) no
O8 N1 C19 O9 8.5(7) no
C12 N1 C19 O9 171.9(5) no
O8 N1 C19 C18 -171.5(4) no
C12 N1 C19 C18 -8.2(5) no
C17 C18 C19 O9 4.5(9) no
C13 C18 C19 O9 -175.8(5) no
C17 C18 C19 N1 -175.5(5) no
C13 C18 C19 N1 4.2(5) no
C29 O18 N2 C38 -102.4(5) no
C29 O18 N2 C31 89.3(5) no
C27 O12 C21 O11 7.8(9) no
C27 O12 C21 C20 -179.1(5) no
C28 O14 C23 O13 -6.3(7) no
C28 O14 C23 C22 177.7(4) no
C26 O16 C25 O15 -2.8(7) no
C26 O16 C25 C24 177.5(4) no
C25 O16 C26 C30 78.9(5) no
C25 O16 C26 C27 -161.8(4) no
C21 O12 C27 C28 135.9(5) no
C21 O12 C27 C26 -103.2(5) no
O16 C26 C27 O12 95.9(4) no
C30 C26 C27 O12 -144.7(4) no
O16 C26 C27 C28 -146.0(4) no
C30 C26 C27 C28 -26.6(5) no
C23 O14 C28 C29 -125.7(4) no
C23 O14 C28 C27 114.7(4) no
O12 C27 C28 O14 -70.1(4) no
C26 C27 C28 O14 170.2(4) no
O12 C27 C28 C29 174.6(3) no
C26 C27 C28 C29 54.9(5) no
C30 O17 C29 O18 76.9(4) no
C30 O17 C29 C28 -40.3(5) no
N2 O18 C29 O17 65.0(4) no
N2 O18 C29 C28 -172.1(3) no
O14 C28 C29 O17 -137.4(4) no
C27 C28 C29 O17 -21.3(5) no
O14 C28 C29 O18 101.6(4) no
C27 C28 C29 O18 -142.3(3) no
C29 O17 C30 C26 70.2(5) no
O16 C26 C30 O17 84.7(4) no
C27 C26 C30 O17 -32.2(5) no
O18 N2 C31 O19 -6.6(7) no
C38 N2 C31 O19 -176.1(5) no
O18 N2 C31 C32 174.0(4) no
C38 N2 C31 C32 4.4(5) no
O19 C31 C32 C37 179.7(5) no
N2 C31 C32 C37 -0.9(5) no
O19 C31 C32 C33 -0.3(9) no
N2 C31 C32 C33 179.0(5) no
C37 C32 C33 C34 0.6(7) no
C31 C32 C33 C34 -179.4(5) no
C32 C33 C34 C35 -2.2(9) no
C33 C34 C35 C36 4.2(12) no
C34 C35 C36 C37 -4.2(12) no
C33 C32 C37 C36 -0.6(8) no
C31 C32 C37 C36 179.3(5) no
C33 C32 C37 C38 177.4(4) no
C31 C32 C37 C38 -2.7(6) no
C35 C36 C37 C32 2.5(10) no
C35 C36 C37 C38 -175.1(6) no
O18 N2 C38 O20 4.7(8) no
C31 N2 C38 O20 173.9(5) no
O18 N2 C38 C37 -175.1(4) no
C31 N2 C38 C37 -5.9(5) no
C32 C37 C38 O20 -174.7(6) no
C36 C37 C38 O20 3.1(10) no
C32 C37 C38 N2 5.1(5) no
C36 C37 C38 N2 -177.1(6) no

loop_
_cod_related_entry_id
_cod_related_entry_database
_cod_related_entry_code
1 ChemSpider 30657541
